data_4106455
loop_
_publ_author_name
'Chuanwen Lin'
'Takanori Endo'
'Masayoshi Takase'
'Masahiko Iyoda'
'Tohru Nishinaga'

_publ_section_title
;
 Structural, Optical, and Electronic Properties of a Series of
 3,4-Propylenedioxythiophene Oligomers in Neutral and Various Oxidation
 States
;
_journal_name_full 'Journal of the American Chemical Society'
_journal_page_first 11339
_journal_page_last 11350
_journal_paper_doi 10.1021/ja2035442
_journal_volume 133
_journal_year 2011
_chemical_formula_sum 'C38 H60 I2 O4 S2'
_chemical_formula_weight 898.78
_chemical_name_systematic
; 
 ? 
;
_space_group_IT_number 14
_symmetry_cell_setting monoclinic
_symmetry_space_group_name_Hall '-P 2ybc'
_symmetry_space_group_name_H-M 'P 1 21/c 1'
_atom_sites_solution_hydrogens geom
_atom_sites_solution_primary direct
_atom_sites_solution_secondary difmap
_audit_creation_method SHELXL-97
_cell_angle_alpha 90.00
_cell_angle_beta 109.757(2)
_cell_angle_gamma 90.00
_cell_formula_units_Z 2
_cell_length_a 12.2709(16)
_cell_length_b 15.242(2)
_cell_length_c 12.2159(16)
_cell_measurement_temperature 293(2)
_cell_volume 2150.3(5)
_computing_cell_refinement 'Bruker SMART'
_computing_data_collection 'Bruker SMART'
_computing_data_reduction 'Bruker SHELXTL'
_computing_molecular_graphics 'Bruker SHELXTL'
_computing_publication_material 'Bruker SHELXTL'
_computing_structure_refinement 'SHELXL-97 (Sheldrick, 1997)'
_computing_structure_solution 'SHELXS-97 (Sheldrick, 1990)'
_diffrn_ambient_temperature 293(2)
_diffrn_measured_fraction_theta_full 0.996
_diffrn_measured_fraction_theta_max 0.996
_diffrn_measurement_device_type 'CCD aarea detector'
_diffrn_measurement_method 'phi and omega scans'
_diffrn_radiation_monochromator graphite
_diffrn_radiation_source 'fine-focus sealed tube'
_diffrn_radiation_type MoK\a
_diffrn_radiation_wavelength 0.71073
_diffrn_reflns_av_R_equivalents 0.0252
_diffrn_reflns_av_sigmaI/netI 0.0248
_diffrn_reflns_limit_h_max 9
_diffrn_reflns_limit_h_min -13
_diffrn_reflns_limit_k_max 11
_diffrn_reflns_limit_k_min -16
_diffrn_reflns_limit_l_max 13
_diffrn_reflns_limit_l_min -13
_diffrn_reflns_number 7582
_diffrn_reflns_theta_full 23.23
_diffrn_reflns_theta_max 23.23
_diffrn_reflns_theta_min 2.21
_exptl_absorpt_coefficient_mu 1.593
_exptl_absorpt_correction_type empirical
_exptl_crystal_density_diffrn 1.388
_exptl_crystal_F_000 916
_refine_diff_density_max 0.614
_refine_diff_density_min -0.343
_refine_diff_density_rms 0.059
_refine_ls_extinction_method SHELXL
_refine_ls_goodness_of_fit_ref 1.044
_refine_ls_hydrogen_treatment constr
_refine_ls_matrix_type full
_refine_ls_number_parameters 210
_refine_ls_number_reflns 3061
_refine_ls_number_restraints 0
_refine_ls_restrained_S_all 1.044
_refine_ls_R_factor_all 0.0469
_refine_ls_R_factor_gt 0.0353
_refine_ls_shift/su_max 0.000
_refine_ls_shift/su_mean 0.000
_refine_ls_structure_factor_coef Fsqd
_refine_ls_weighting_details 'calc w=1/[\s^2^(Fo^2^)+(0.0489P)^2^+1.4968P] where P=(Fo^2^+2Fc^2^)/3'
_refine_ls_weighting_scheme calc
_refine_ls_wR_factor_gt 0.0893
_refine_ls_wR_factor_ref 0.0978
_reflns_number_gt 2447
_reflns_number_total 3061
_reflns_threshold_expression >2sigma(I)
_cod_data_source_file ja2035442_si_001.cif
_cod_data_source_block 11
_cod_database_code 4106455

loop_
_symmetry_equiv_pos_as_xyz
'x, y, z'
'-x, y+1/2, -z+1/2'
'-x, -y, -z'
'x, -y-1/2, z-1/2'

loop_
_atom_site_label
_atom_site_type_symbol
_atom_site_fract_x
_atom_site_fract_y
_atom_site_fract_z
_atom_site_U_iso_or_equiv
_atom_site_adp_type
_atom_site_occupancy
_atom_site_symmetry_multiplicity
_atom_site_calc_flag
_atom_site_refinement_flags
S2 S 0.12417(9) 0.01106(7) 0.67858(8) 0.0645(3) Uani 1 1 d .
O1 O -0.1256(2) 0.14045(15) 0.4579(2) 0.0596(7) Uani 1 1 d .
C3 C 0.0164(3) 0.1577(2) 0.6558(3) 0.0558(9) Uani 1 1 d .
O2 O -0.0229(2) 0.23581(16) 0.6826(2) 0.0651(7) Uani 1 1 d .
C1 C 0.1026(3) 0.1118(3) 0.7317(3) 0.0626(10) Uani 1 1 d .
C4 C -0.0333(3) 0.1121(2) 0.5491(3) 0.0524(9) Uani 1 1 d .
C5 C -0.1299(3) 0.3017(2) 0.4872(3) 0.0595(9) Uani 1 1 d .
C2 C 0.0157(3) 0.0318(2) 0.5466(3) 0.0543(9) Uani 1 1 d .
C6 C -0.0297(4) 0.3066(3) 0.6027(4) 0.0663(10) Uani 1 1 d .
H1 H 0.0422 0.3084 0.5862 0.080 Uiso 1 1 calc R
H2 H -0.0360 0.3612 0.6407 0.080 Uiso 1 1 calc R
C7 C -0.1120(4) 0.2262(2) 0.4135(3) 0.0639(10) Uani 1 1 d .
H3 H -0.1670 0.2320 0.3352 0.077 Uiso 1 1 calc R
H4 H -0.0348 0.2305 0.4088 0.077 Uiso 1 1 calc R
C9 C -0.2473(3) 0.2909(3) 0.5049(4) 0.0676(10) Uani 1 1 d .
H5 H -0.3067 0.2861 0.4289 0.081 Uiso 1 1 calc R
H6 H -0.2461 0.2357 0.5450 0.081 Uiso 1 1 calc R
C14 C -0.1220(4) 0.3879(3) 0.4222(4) 0.0721(11) Uani 1 1 d .
H7 H -0.1267 0.4368 0.4712 0.087 Uiso 1 1 calc R
H8 H -0.0461 0.3900 0.4142 0.087 Uiso 1 1 calc R
C15 C -0.2118(4) 0.4023(3) 0.3026(4) 0.0785(12) Uani 1 1 d .
H9 H -0.2884 0.4022 0.3092 0.094 Uiso 1 1 calc R
H10 H -0.2081 0.3541 0.2521 0.094 Uiso 1 1 calc R
C10 C -0.2830(4) 0.3623(3) 0.5716(5) 0.0873(14) Uani 1 1 d .
H11 H -0.2890 0.4173 0.5300 0.105 Uiso 1 1 calc R
H12 H -0.2232 0.3690 0.6470 0.105 Uiso 1 1 calc R
C16 C -0.1938(4) 0.4884(3) 0.2477(4) 0.0836(13) Uani 1 1 d .
H13 H -0.2009 0.5365 0.2967 0.100 Uiso 1 1 calc R
H14 H -0.1157 0.4895 0.2450 0.100 Uiso 1 1 calc R
C17 C -0.2788(5) 0.5024(3) 0.1258(4) 0.0956(15) Uani 1 1 d .
H15 H -0.2721 0.4539 0.0771 0.115 Uiso 1 1 calc R
H16 H -0.3568 0.5018 0.1288 0.115 Uiso 1 1 calc R
C18 C -0.2607(6) 0.5873(4) 0.0703(5) 0.119(2) Uani 1 1 d .
H17 H -0.2617 0.6355 0.1218 0.142 Uiso 1 1 calc R
H18 H -0.1847 0.5861 0.0623 0.142 Uiso 1 1 calc R
C11 C -0.3971(5) 0.3442(4) 0.5894(6) 0.130(2) Uani 1 1 d .
H19 H -0.4574 0.3417 0.5137 0.156 Uiso 1 1 calc R
H20 H -0.3928 0.2868 0.6248 0.156 Uiso 1 1 calc R
C19 C -0.3490(7) 0.6046(5) -0.0462(6) 0.162(3) Uani 1 1 d .
H21 H -0.3517 0.5559 -0.0968 0.244 Uiso 1 1 calc R
H22 H -0.3286 0.6569 -0.0786 0.244 Uiso 1 1 calc R
H23 H -0.4236 0.6122 -0.0380 0.244 Uiso 1 1 calc R
C12 C -0.4323(6) 0.4095(6) 0.6629(8) 0.174(3) Uani 1 1 d .
H24 H -0.3680 0.4164 0.7351 0.208 Uiso 1 1 calc R
H25 H -0.4438 0.4655 0.6231 0.208 Uiso 1 1 calc R
C13 C -0.5360(9) 0.3904(9) 0.6921(9) 0.232(6) Uani 1 1 d .
H26 H -0.5568 0.4430 0.7250 0.278 Uiso 1 1 calc R
H27 H -0.5988 0.3779 0.6203 0.278 Uiso 1 1 calc R
I1 I 0.20872(3) 0.14979(2) 0.89542(2) 0.08609(15) Uani 1 1 d .
C20 C -0.5294(11) 0.3206(8) 0.7697(12) 0.249(6) Uani 1 1 d .
H28 H -0.5078 0.2678 0.7394 0.373 Uiso 1 1 calc R
H29 H -0.6034 0.3126 0.7789 0.373 Uiso 1 1 calc R
H30 H -0.4724 0.3340 0.8438 0.373 Uiso 1 1 calc R

loop_
_atom_site_aniso_label
_atom_site_aniso_U_11
_atom_site_aniso_U_22
_atom_site_aniso_U_33
_atom_site_aniso_U_23
_atom_site_aniso_U_13
_atom_site_aniso_U_12
S2 0.0735(6) 0.0577(6) 0.0558(5) -0.0002(4) 0.0132(5) 0.0081(5)
O1 0.0750(17) 0.0469(14) 0.0525(14) -0.0023(11) 0.0160(12) 0.0050(12)
C3 0.062(2) 0.055(2) 0.052(2) -0.0040(17) 0.0220(17) 0.0000(17)
O2 0.0864(18) 0.0544(15) 0.0553(14) -0.0063(12) 0.0251(13) 0.0079(13)
C1 0.068(2) 0.064(2) 0.052(2) -0.0049(19) 0.0153(18) 0.0016(19)
C4 0.061(2) 0.049(2) 0.0498(19) 0.0000(16) 0.0216(17) -0.0011(17)
C5 0.074(2) 0.044(2) 0.061(2) -0.0027(17) 0.0238(18) 0.0034(18)
C2 0.063(2) 0.051(2) 0.0500(19) 0.0003(15) 0.0201(16) 0.0017(17)
C6 0.077(3) 0.049(2) 0.072(2) -0.0083(19) 0.025(2) 0.0021(19)
C7 0.086(3) 0.049(2) 0.058(2) 0.0037(17) 0.0261(19) 0.0068(19)
C9 0.076(3) 0.059(2) 0.068(2) -0.0037(19) 0.025(2) 0.001(2)
C14 0.084(3) 0.053(2) 0.082(3) 0.001(2) 0.033(2) 0.005(2)
C15 0.092(3) 0.055(2) 0.089(3) 0.012(2) 0.031(2) 0.007(2)
C10 0.092(3) 0.080(3) 0.096(3) -0.019(3) 0.039(3) 0.008(3)
C16 0.104(3) 0.059(3) 0.097(3) 0.014(2) 0.045(3) 0.017(2)
C17 0.122(4) 0.075(3) 0.100(3) 0.015(3) 0.051(3) 0.020(3)
C18 0.156(5) 0.089(4) 0.130(5) 0.041(3) 0.074(4) 0.040(4)
C11 0.090(4) 0.155(6) 0.152(6) -0.059(4) 0.050(4) 0.001(4)
C19 0.233(8) 0.133(6) 0.129(5) 0.062(5) 0.071(6) 0.056(6)
C12 0.132(5) 0.186(8) 0.243(9) -0.069(7) 0.116(6) -0.002(5)
C13 0.162(8) 0.391(19) 0.144(8) -0.045(10) 0.053(7) 0.083(11)
I1 0.0902(2) 0.0891(2) 0.0633(2) -0.01287(15) 0.00539(15) -0.00153(16)
C20 0.265(13) 0.268(14) 0.275(15) 0.062(11) 0.172(12) 0.084(11)

loop_
_atom_type_symbol
_atom_type_description
_atom_type_scat_dispersion_real
_atom_type_scat_dispersion_imag
_atom_type_scat_source
C C 0.0033 0.0016 'International Tables Vol C Tables 4.2.6.8 and 6.1.1.4'
H H 0.0000 0.0000 'International Tables Vol C Tables 4.2.6.8 and 6.1.1.4'
O O 0.0106 0.0060 'International Tables Vol C Tables 4.2.6.8 and 6.1.1.4'
S S 0.1246 0.1234 'International Tables Vol C Tables 4.2.6.8 and 6.1.1.4'
I I -0.4742 1.8119 'International Tables Vol C Tables 4.2.6.8 and 6.1.1.4'

loop_
_geom_angle_atom_site_label_1
_geom_angle_atom_site_label_2
_geom_angle_atom_site_label_3
_geom_angle
_geom_angle_site_symmetry_1
_geom_angle_site_symmetry_3
C1 S2 C2 91.14(17) . .
C4 O1 C7 115.1(3) . .
C1 C3 O2 123.3(3) . .
C1 C3 C4 111.8(3) . .
O2 C3 C4 124.8(3) . .
C3 O2 C6 115.8(3) . .
C3 C1 S2 113.0(3) . .
C3 C1 I1 127.8(3) . .
S2 C1 I1 119.2(2) . .
O1 C4 C2 121.1(3) . .
O1 C4 C3 125.1(3) . .
C2 C4 C3 113.8(3) . .
C7 C5 C6 110.5(3) . .
C7 C5 C9 109.4(3) . .
C6 C5 C9 112.0(3) . .
C7 C5 C14 106.9(3) . .
C6 C5 C14 105.1(3) . .
C9 C5 C14 112.7(3) . .
C4 C2 C2 128.0(4) . 3_556
C4 C2 S2 110.3(3) . .
C2 C2 S2 121.7(4) 3_556 .
O2 C6 C5 115.7(3) . .
O1 C7 C5 113.8(3) . .
C10 C9 C5 117.1(3) . .
C15 C14 C5 117.6(3) . .
C14 C15 C16 112.5(4) . .
C9 C10 C11 113.4(4) . .
C17 C16 C15 113.6(4) . .
C18 C17 C16 113.9(5) . .
C19 C18 C17 114.2(6) . .
C12 C11 C10 115.6(5) . .
C13 C12 C11 117.7(8) . .
C20 C13 C12 117.2(10) . .

loop_
_geom_bond_atom_site_label_1
_geom_bond_atom_site_label_2
_geom_bond_distance
_geom_bond_site_symmetry_2
S2 C1 1.721(4) .
S2 C2 1.738(3) .
O1 C4 1.363(4) .
O1 C7 1.446(4) .
C3 C1 1.344(5) .
C3 O2 1.365(4) .
C3 C4 1.421(5) .
O2 C6 1.438(5) .
C1 I1 2.067(4) .
C4 C2 1.368(5) .
C5 C7 1.522(5) .
C5 C6 1.528(5) .
C5 C9 1.536(5) .
C5 C14 1.555(6) .
C2 C2 1.446(7) 3_556
C9 C10 1.512(6) .
C14 C15 1.519(6) .
C15 C16 1.522(6) .
C10 C11 1.513(7) .
C16 C17 1.517(7) .
C17 C18 1.512(7) .
C18 C19 1.491(9) .
C11 C12 1.498(9) .
C12 C13 1.463(12) .
C13 C20 1.408(15) .

loop_
_geom_torsion_atom_site_label_1
_geom_torsion_atom_site_label_2
_geom_torsion_atom_site_label_3
_geom_torsion_atom_site_label_4
_geom_torsion
_geom_torsion_site_symmetry_4
C1 C3 O2 C6 128.9(4) .
C4 C3 O2 C6 -56.2(5) .
O2 C3 C1 S2 174.0(3) .
C4 C3 C1 S2 -1.5(4) .
O2 C3 C1 I1 -7.7(6) .
C4 C3 C1 I1 176.7(3) .
C2 S2 C1 C3 1.6(3) .
C2 S2 C1 I1 -176.8(2) .
C7 O1 C4 C2 -127.7(4) .
C7 O1 C4 C3 56.4(5) .
C1 C3 C4 O1 176.7(4) .
O2 C3 C4 O1 1.3(6) .
C1 C3 C4 C2 0.6(5) .
O2 C3 C4 C2 -174.9(3) .
O1 C4 C2 C2 2.2(7) 3_556
C3 C4 C2 C2 178.5(5) 3_556
O1 C4 C2 S2 -175.7(3) .
C3 C4 C2 S2 0.6(4) .
C1 S2 C2 C4 -1.3(3) .
C1 S2 C2 C2 -179.3(4) 3_556
C3 O2 C6 C5 74.7(4) .
C7 C5 C6 O2 -68.8(4) .
C9 C5 C6 O2 53.4(4) .
C14 C5 C6 O2 176.2(3) .
C4 O1 C7 C5 -78.3(4) .
C6 C5 C7 O1 70.6(4) .
C9 C5 C7 O1 -53.2(4) .
C14 C5 C7 O1 -175.6(3) .
C7 C5 C9 C10 -177.2(4) .
C6 C5 C9 C10 59.9(5) .
C14 C5 C9 C10 -58.5(5) .
C7 C5 C14 C15 62.5(5) .
C6 C5 C14 C15 -180.0(4) .
C9 C5 C14 C15 -57.7(5) .
C5 C14 C15 C16 -179.3(4) .
C5 C9 C10 C11 -177.5(5) .
C14 C15 C16 C17 177.3(4) .
C15 C16 C17 C18 -179.4(4) .
C16 C17 C18 C19 -175.9(5) .
C9 C10 C11 C12 175.5(6) .
C10 C11 C12 C13 -174.1(8) .
C11 C12 C13 C20 69.7(14) .
